data_7155731
loop_
_publ_author_name
'Erker, Gerhard'
'Wang, Tongdao'
'Kohrt, Sonja'
'Daniliuc, Constantin Gabriel'
'Kehr, Gerald'

_publ_section_title
;
 Borata-Wittig Olefination Reactions of Ketones, Carboxylic Esters and
 Amides with Bis(pentafluorophenyl)borata-alkene Reagents
;
_journal_name_full 'Org. Biomol. Chem.'
_journal_paper_doi 10.1039/C7OB01591G
_journal_year 2017
_chemical_absolute_configuration ad
_chemical_formula_sum 'C42 H30 B2 F20 Li N'
_chemical_formula_weight 957.23
_space_group_crystal_system monoclinic
_space_group_IT_number 4
_space_group_name_Hall 'P 2yb'
_space_group_name_H-M_alt 'P 1 21 1'
_symmetry_space_group_name_Hall 'P 2yb'
_symmetry_space_group_name_H-M 'P 1 21 1'
_atom_sites_solution_hydrogens mixed
_audit_update_record
;
2017-05-10 deposited with the CCDC.
2017-06-30 downloaded from the CCDC.
;
_cell_angle_alpha 90
_cell_angle_beta 91.835(9)
_cell_angle_gamma 90
_cell_formula_units_Z 2
_cell_length_a 10.1438(8)
_cell_length_b 19.1936(16)
_cell_length_c 10.2323(8)
_cell_measurement_reflns_used 8489
_cell_measurement_temperature 100.(2)
_cell_measurement_theta_max 66.3457
_cell_measurement_theta_min 4.3231
_cell_volume 1991.2(3)
_computing_cell_refinement 'SAINT V8.34A (Bruker AXS Inc., 2013)'
_computing_data_collection 'APEX2 v.2014.1--1 (Bruker AXS Inc., 2014)'
_computing_data_reduction 'SAINT V8.34A (Bruker AXS Inc., 2013)'
_computing_molecular_graphics 'APEX2 v.2014.1--1 (Bruker AXS Inc., 2014)'
_computing_publication_material 'APEX2 v.2014.1--1 (Bruker AXS Inc., 2014)'
_computing_structure_refinement 'SHELXL-2014/7 (Sheldrick, 2014)'
_computing_structure_solution 'SHELXL--2014 (Sheldrick, 2014)'
_diffrn_ambient_temperature 100.(2)
_diffrn_detector_area_resol_mean 8.3333
_diffrn_measured_fraction_theta_full 0.998
_diffrn_measured_fraction_theta_max 0.998
_diffrn_measurement_device_type 'KappaCCD APEXII'
_diffrn_measurement_method 'phi / omega scans'
_diffrn_radiation_monochromator graphite
_diffrn_radiation_type CuK\a
_diffrn_radiation_wavelength 1.54178
_diffrn_reflns_av_R_equivalents 0.0653
_diffrn_reflns_av_unetI/netI 0.0543
_diffrn_reflns_limit_h_max 12
_diffrn_reflns_limit_h_min -12
_diffrn_reflns_limit_k_max 22
_diffrn_reflns_limit_k_min -22
_diffrn_reflns_limit_l_max 11
_diffrn_reflns_limit_l_min -12
_diffrn_reflns_number 30146
_diffrn_reflns_theta_full 66.56
_diffrn_reflns_theta_max 66.56
_diffrn_reflns_theta_min 4.32
_diffrn_source 'fine-focus sealed tube'
_diffrn_source_type 'fine-focus sealed tube'
_exptl_absorpt_coefficient_mu 1.408
_exptl_absorpt_correction_T_max 0.93
_exptl_absorpt_correction_T_min 0.76
_exptl_absorpt_correction_type multi-scan
_exptl_absorpt_process_details
;
Bruker AXS (2014). SADABS, Version 2014/2, Bruker AXS Inc., Madison, Wisconsin,
USA.
;
_exptl_crystal_colour colourless
_exptl_crystal_density_diffrn 1.597
_exptl_crystal_density_method 'not measured'
_exptl_crystal_description plate
_exptl_crystal_F_000 964
_exptl_crystal_size_max 0.180
_exptl_crystal_size_mid 0.140
_exptl_crystal_size_min 0.050
_refine_diff_density_max 0.193
_refine_diff_density_min -0.191
_refine_ls_abs_structure_details
;
Flack x determined using 2404 quotients [(I+)-(I-)]/[(I+)+(I-)]
(Parsons, Flack and Wagner, Acta Cryst. B69 (2013) 249-259).
;
_refine_ls_abs_structure_Flack -0.03(6)
_refine_ls_extinction_method none
_refine_ls_goodness_of_fit_ref 1.029
_refine_ls_hydrogen_treatment mixed
_refine_ls_matrix_type full
_refine_ls_number_parameters 611
_refine_ls_number_reflns 6972
_refine_ls_number_restraints 1
_refine_ls_restrained_S_all 1.029
_refine_ls_R_factor_all 0.0494
_refine_ls_R_factor_gt 0.0380
_refine_ls_shift/su_max 0.000
_refine_ls_shift/su_mean 0.000
_refine_ls_structure_factor_coef Fsqd
_refine_ls_weighting_details 'w=1/[\s^2^(Fo^2^)+(0.0403P)^2^] where P=(Fo^2^+2Fc^2^)/3'
_refine_ls_weighting_scheme calc
_refine_ls_wR_factor_gt 0.0823
_refine_ls_wR_factor_ref 0.0869
_reflns_number_gt 5897
_reflns_number_total 6972
_reflns_threshold_expression 'I > 2\s(I)'
_cod_data_source_file c7ob01591g2.cif
_cod_data_source_block erk8014
_cod_database_code 7155731

loop_
_space_group_symop_operation_xyz
'x, y, z'
'-x, y+1/2, -z'

loop_
_atom_site_type_symbol
_atom_site_label
_atom_site_fract_x
_atom_site_fract_y
_atom_site_fract_z
_atom_site_U_iso_or_equiv
_atom_site_adp_type
_atom_site_calc_flag
_atom_site_refinement_flags_adp
_atom_site_refinement_flags_posn
_atom_site_occupancy
Li Li1 0.6656(8) 0.6412(4) 0.7662(8) 0.0341(18) Uani d . . 1
B B1 0.6810(5) 0.4434(2) 0.7184(5) 0.0224(10) Uani d . . 1
H H1 0.730(4) 0.5077(19) 0.690(4) 0.011(10) Uiso d . . 1
B B2 0.7669(5) 0.4857(3) 0.5701(5) 0.0230(10) Uani d . . 1
N N1 0.6241(4) 0.73758(19) 0.8390(3) 0.0261(8) Uani d . . 1
H H1A 0.537(7) 0.737(3) 0.879(6) 0.061(18) Uiso d . . 1
C C1 0.7407(4) 0.4061(2) 0.5937(4) 0.0241(9) Uani d . . 1
H H1B 0.673(5) 0.390(3) 0.526(5) 0.034(13) Uiso d . . 1
C C2 0.8523(4) 0.3526(2) 0.6152(4) 0.0253(9) Uani d . . 1
H H2A 0.917 0.3577 0.5454 0.03 Uiso calc U R 1
H H2B 0.8985 0.3618 0.7001 0.03 Uiso calc U R 1
C C3 0.7989(4) 0.2785(2) 0.6140(5) 0.0293(10) Uani d . . 1
H H3A 0.7189 0.2772 0.6669 0.035 Uiso calc U R 1
H H3B 0.772 0.2662 0.5231 0.035 Uiso calc U R 1
C C11 0.8942(4) 0.2242(2) 0.6656(4) 0.0256(10) Uani d . . 1
C C12 0.8586(4) 0.1799(2) 0.7655(5) 0.0316(11) Uani d . . 1
H H12 0.7748 0.1853 0.8033 0.038 Uiso calc U R 1
C C13 0.9432(5) 0.1278(3) 0.8112(5) 0.0406(12) Uani d . . 1
H H13 0.9162 0.0974 0.8785 0.049 Uiso calc U R 1
C C14 1.0662(5) 0.1201(2) 0.7593(5) 0.0369(12) Uani d . . 1
H H14 1.1238 0.0842 0.7899 0.044 Uiso calc U R 1
C C15 1.1047(5) 0.1650(2) 0.6625(5) 0.0337(11) Uani d . . 1
H H15 1.19 0.1606 0.6276 0.04 Uiso calc U R 1
C C16 1.0186(5) 0.2171(2) 0.6153(5) 0.0300(11) Uani d . . 1
H H16 1.0458 0.2477 0.5484 0.036 Uiso calc U R 1
C C21 0.5248(4) 0.4574(2) 0.7326(4) 0.0230(9) Uani d . . 1
C C22 0.4799(4) 0.5142(2) 0.8014(4) 0.0224(9) Uani d . . 1
F F22 0.5691(2) 0.56311(12) 0.8470(2) 0.0279(6) Uani d . . 1
C C23 0.3494(4) 0.5261(2) 0.8310(4) 0.0277(10) Uani d . . 1
F F23 0.3148(3) 0.58277(15) 0.8976(3) 0.0385(7) Uani d . . 1
C C24 0.2562(4) 0.4774(3) 0.7911(4) 0.0285(10) Uani d . . 1
F F24 0.1302(2) 0.48605(16) 0.8219(3) 0.0408(7) Uani d . . 1
C C25 0.2941(4) 0.4215(2) 0.7191(4) 0.0278(10) Uani d . . 1
F F25 0.2025(3) 0.37448(15) 0.6790(3) 0.0387(7) Uani d . . 1
C C26 0.4251(4) 0.4122(2) 0.6924(4) 0.0256(10) Uani d . . 1
F F26 0.4541(2) 0.35368(13) 0.6260(2) 0.0327(6) Uani d . . 1
C C31 0.7488(4) 0.4233(2) 0.8587(4) 0.0218(9) Uani d . . 1
C C32 0.8438(4) 0.4586(2) 0.9315(4) 0.0229(9) Uani d . . 1
F F32 0.8819(2) 0.52323(12) 0.8942(2) 0.0292(6) Uani d . . 1
C C33 0.9046(4) 0.4327(2) 1.0453(4) 0.0275(10) Uani d . . 1
F F33 0.9980(3) 0.47021(13) 1.1105(2) 0.0358(6) Uani d . . 1
C C34 0.8684(5) 0.3696(2) 1.0920(4) 0.0285(10) Uani d . . 1
F F34 0.9243(3) 0.34400(14) 1.2037(2) 0.0365(6) Uani d . . 1
C C35 0.7700(4) 0.3326(2) 1.0271(4) 0.0290(10) Uani d . . 1
F F35 0.7301(3) 0.27077(13) 1.0725(3) 0.0392(7) Uani d . . 1
C C36 0.7129(4) 0.3601(2) 0.9140(4) 0.0254(10) Uani d . . 1
F F36 0.6159(3) 0.32171(13) 0.8544(2) 0.0337(6) Uani d . . 1
C C41 0.9114(4) 0.5226(2) 0.5726(4) 0.0234(9) Uani d . . 1
C C42 0.9393(4) 0.5837(2) 0.6387(4) 0.0242(9) Uani d . . 1
F F42 0.8413(2) 0.61610(12) 0.7061(2) 0.0285(6) Uani d . . 1
C C43 1.0598(4) 0.6177(2) 0.6425(4) 0.0291(10) Uani d . . 1
F F43 1.0766(3) 0.67672(14) 0.7113(3) 0.0406(7) Uani d . . 1
C C44 1.1593(4) 0.5911(2) 0.5725(5) 0.0309(11) Uani d . . 1
F F44 1.2783(3) 0.62173(15) 0.5749(3) 0.0442(7) Uani d . . 1
C C45 1.1375(4) 0.5314(3) 0.4997(4) 0.0294(10) Uani d . . 1
F F45 1.2352(3) 0.50584(15) 0.4279(3) 0.0412(7) Uani d . . 1
C C46 1.0158(4) 0.4992(2) 0.4993(4) 0.0271(10) Uani d . . 1
F F46 1.0012(3) 0.44343(13) 0.4209(2) 0.0343(6) Uani d . . 1
C C51 0.6682(4) 0.5202(2) 0.4607(4) 0.0216(9) Uani d . . 1
C C52 0.5897(4) 0.5787(2) 0.4721(4) 0.0217(9) Uani d . . 1
F F52 0.5863(2) 0.61185(12) 0.5914(2) 0.0275(6) Uani d . . 1
C C53 0.5135(4) 0.6082(2) 0.3736(4) 0.0235(9) Uani d . . 1
F F53 0.4450(3) 0.66668(13) 0.3921(2) 0.0336(6) Uani d . . 1
C C54 0.5091(4) 0.5773(2) 0.2521(4) 0.0262(10) Uani d . . 1
F F54 0.4342(3) 0.60321(14) 0.1535(2) 0.0350(6) Uani d . . 1
C C55 0.5855(4) 0.5190(2) 0.2322(4) 0.0259(9) Uani d . . 1
F F55 0.5852(3) 0.48992(14) 0.1130(2) 0.0337(6) Uani d . . 1
C C56 0.6619(4) 0.4924(2) 0.3342(4) 0.0234(9) Uani d . . 1
F F56 0.7352(3) 0.43615(13) 0.3069(2) 0.0327(6) Uani d . . 1
C C61 0.7123(5) 0.7545(2) 0.9576(4) 0.0301(10) Uani d . . 1
C C62 0.7041(5) 0.8324(3) 0.9936(5) 0.0391(12) Uani d . . 1
H H62A 0.619 0.8412 1.0354 0.047 Uiso calc U R 1
H H62B 0.7756 0.8434 1.0585 0.047 Uiso calc U R 1
C C63 0.7153(5) 0.8804(2) 0.8785(6) 0.0438(13) Uani d . . 1
H H63A 0.8027 0.8745 0.8396 0.053 Uiso calc U R 1
H H63B 0.7075 0.9294 0.9077 0.053 Uiso calc U R 1
C C64 0.6073(5) 0.8643(2) 0.7767(5) 0.0354(11) Uani d . . 1
H H64A 0.6158 0.8964 0.7016 0.042 Uiso calc U R 1
H H64B 0.5204 0.8728 0.815 0.042 Uiso calc U R 1
C C65 0.6128(4) 0.7891(2) 0.7278(4) 0.0278(10) Uani d . . 1
C C66 0.8534(5) 0.7329(3) 0.9367(5) 0.0342(11) Uani d . . 1
H H66A 0.8561 0.6833 0.914 0.051 Uiso calc U R 1
H H66B 0.9062 0.7409 1.0172 0.051 Uiso calc U R 1
H H66C 0.8894 0.7604 0.8655 0.051 Uiso calc U R 1
C C67 0.6585(5) 0.7119(3) 1.0690(5) 0.0425(13) Uani d . . 1
H H67A 0.5656 0.7237 1.0801 0.064 Uiso calc U R 1
H H67B 0.709 0.7224 1.1499 0.064 Uiso calc U R 1
H H67C 0.6663 0.6622 1.049 0.064 Uiso calc U R 1
C C68 0.7267(5) 0.7800(3) 0.6347(5) 0.0338(11) Uani d . . 1
H H68A 0.8098 0.7928 0.6798 0.051 Uiso calc U R 1
H H68B 0.7122 0.81 0.5581 0.051 Uiso calc U R 1
H H68C 0.7309 0.7313 0.6065 0.051 Uiso calc U R 1
C C69 0.4821(5) 0.7728(2) 0.6552(5) 0.0337(11) Uani d . . 1
H H69A 0.4839 0.7249 0.6222 0.051 Uiso calc U R 1
H H69B 0.4693 0.8052 0.5818 0.051 Uiso calc U R 1
H H69C 0.4093 0.778 0.7153 0.051 Uiso calc U R 1

loop_
_atom_site_aniso_label
_atom_site_aniso_U_11
_atom_site_aniso_U_22
_atom_site_aniso_U_33
_atom_site_aniso_U_12
_atom_site_aniso_U_13
_atom_site_aniso_U_23
Li1 0.030(4) 0.035(4) 0.037(4) 0.002(3) -0.002(4) -0.004(4)
B1 0.023(2) 0.021(2) 0.024(2) -0.001(2) 0.002(2) 0.006(2)
B2 0.020(2) 0.026(2) 0.023(2) -0.001(2) 0.005(2) -0.002(2)
N1 0.027(2) 0.029(2) 0.0219(19) -0.0017(17) -0.0007(17) -0.0009(16)
C1 0.025(2) 0.019(2) 0.028(2) -0.0013(18) -0.0020(19) -0.0006(18)
C2 0.020(2) 0.023(2) 0.033(2) -0.0008(18) 0.0009(19) -0.0042(19)
C3 0.024(2) 0.023(2) 0.041(3) 0.0057(19) -0.001(2) -0.002(2)
C11 0.023(2) 0.017(2) 0.037(3) 0.0025(17) -0.004(2) -0.0030(19)
C12 0.023(2) 0.027(2) 0.045(3) 0.000(2) 0.004(2) -0.004(2)
C13 0.039(3) 0.034(3) 0.049(3) 0.000(2) -0.001(2) 0.003(2)
C14 0.033(3) 0.028(2) 0.049(3) 0.006(2) -0.007(2) -0.004(2)
C15 0.023(2) 0.033(3) 0.045(3) 0.006(2) 0.000(2) -0.008(2)
C16 0.030(3) 0.027(2) 0.033(3) -0.0014(19) -0.001(2) -0.001(2)
C21 0.020(2) 0.028(2) 0.020(2) 0.0002(18) 0.0021(18) 0.0030(18)
C22 0.022(2) 0.024(2) 0.020(2) -0.0013(18) -0.0004(17) 0.0016(18)
F22 0.0277(13) 0.0285(13) 0.0277(13) 0.0003(11) 0.0006(11) -0.0014(11)
C23 0.026(2) 0.035(3) 0.023(2) 0.010(2) 0.0068(19) 0.002(2)
F23 0.0341(15) 0.0446(16) 0.0371(15) 0.0156(13) 0.0047(12) -0.0049(13)
C24 0.014(2) 0.044(3) 0.027(2) 0.003(2) 0.0016(18) 0.009(2)
F24 0.0207(14) 0.0608(19) 0.0414(16) 0.0079(13) 0.0062(12) 0.0070(14)
C25 0.020(2) 0.037(3) 0.026(2) -0.0045(19) -0.0027(19) 0.004(2)
F25 0.0242(14) 0.0508(17) 0.0409(15) -0.0123(12) -0.0025(12) 0.0029(13)
C26 0.023(2) 0.031(2) 0.024(2) 0.0004(18) 0.0018(19) 0.0008(19)
F26 0.0262(13) 0.0329(14) 0.0389(14) -0.0069(11) 0.0012(11) -0.0083(12)
C31 0.015(2) 0.024(2) 0.027(2) 0.0021(17) 0.0035(18) -0.0012(18)
C32 0.021(2) 0.022(2) 0.026(2) 0.0026(17) 0.0045(18) 0.0010(18)
F32 0.0269(13) 0.0291(14) 0.0315(13) -0.0026(11) -0.0018(11) 0.0009(11)
C33 0.025(2) 0.034(3) 0.023(2) 0.0042(19) -0.0023(19) -0.004(2)
F33 0.0378(16) 0.0353(15) 0.0333(14) 0.0017(12) -0.0145(12) -0.0044(12)
C34 0.030(2) 0.034(2) 0.022(2) 0.010(2) 0.0024(19) 0.0029(19)
F34 0.0441(16) 0.0402(15) 0.0250(13) 0.0143(13) -0.0038(12) 0.0046(12)
C35 0.030(2) 0.025(2) 0.032(2) 0.004(2) 0.008(2) 0.002(2)
F35 0.0502(18) 0.0290(15) 0.0384(15) -0.0025(13) 0.0043(14) 0.0127(12)
C36 0.021(2) 0.030(2) 0.025(2) -0.0019(19) 0.0019(18) 0.0004(19)
F36 0.0325(14) 0.0309(14) 0.0375(15) -0.0091(11) -0.0024(12) 0.0020(12)
C41 0.018(2) 0.028(2) 0.025(2) 0.0005(18) 0.0019(18) 0.0038(19)
C42 0.017(2) 0.025(2) 0.030(2) 0.0024(18) 0.0000(18) 0.0041(19)
F42 0.0237(13) 0.0232(12) 0.0386(14) 0.0025(10) 0.0020(11) -0.0038(11)
C43 0.025(2) 0.028(2) 0.034(2) -0.0048(19) -0.004(2) 0.005(2)
F43 0.0352(16) 0.0296(14) 0.0566(17) -0.0091(12) -0.0046(14) -0.0038(14)
C44 0.017(2) 0.034(3) 0.042(3) -0.0047(19) -0.002(2) 0.014(2)
F44 0.0229(14) 0.0470(17) 0.0626(19) -0.0114(13) 0.0026(13) 0.0118(15)
C45 0.017(2) 0.039(3) 0.032(2) 0.0068(19) 0.0049(19) 0.011(2)
F45 0.0254(14) 0.0516(18) 0.0475(16) 0.0021(13) 0.0136(12) 0.0055(14)
C46 0.027(2) 0.028(2) 0.026(2) 0.0023(19) 0.0003(19) 0.001(2)
F46 0.0305(14) 0.0379(15) 0.0351(14) 0.0025(12) 0.0098(12) -0.0074(12)
C51 0.018(2) 0.022(2) 0.025(2) -0.0045(17) 0.0049(17) 0.0015(18)
C52 0.021(2) 0.026(2) 0.019(2) -0.0037(18) 0.0024(17) -0.0013(18)
F52 0.0291(13) 0.0279(13) 0.0253(12) 0.0076(11) -0.0033(10) -0.0045(11)
C53 0.018(2) 0.024(2) 0.028(2) 0.0027(18) 0.0010(18) 0.0045(18)
F53 0.0326(15) 0.0352(15) 0.0327(14) 0.0166(12) -0.0032(12) -0.0002(12)
C54 0.021(2) 0.037(2) 0.020(2) 0.0005(19) -0.0010(18) 0.0052(19)
F54 0.0310(14) 0.0475(16) 0.0259(13) 0.0071(12) -0.0058(11) 0.0060(12)
C55 0.025(2) 0.032(2) 0.020(2) -0.0004(19) 0.0020(18) -0.0002(19)
F55 0.0421(16) 0.0382(15) 0.0208(13) 0.0027(12) 0.0009(11) -0.0036(11)
C56 0.019(2) 0.026(2) 0.025(2) 0.0010(18) 0.0037(18) -0.0020(19)
F56 0.0378(15) 0.0321(14) 0.0281(13) 0.0123(12) 0.0010(11) -0.0019(11)
C61 0.030(3) 0.034(3) 0.026(2) 0.002(2) -0.002(2) -0.002(2)
C62 0.033(3) 0.043(3) 0.042(3) -0.001(2) -0.004(2) -0.017(3)
C63 0.039(3) 0.025(3) 0.068(4) -0.003(2) 0.000(3) -0.012(3)
C64 0.035(3) 0.025(2) 0.046(3) 0.003(2) 0.002(2) 0.000(2)
C65 0.031(3) 0.024(2) 0.029(2) 0.0047(19) 0.000(2) 0.0025(19)
C66 0.031(3) 0.041(3) 0.029(2) -0.001(2) -0.003(2) -0.004(2)
C67 0.039(3) 0.058(3) 0.030(3) 0.006(3) -0.002(2) 0.005(2)
C68 0.032(3) 0.035(3) 0.034(3) 0.001(2) 0.002(2) 0.003(2)
C69 0.032(3) 0.035(3) 0.034(3) 0.010(2) -0.001(2) 0.001(2)

loop_
_atom_type_symbol
_atom_type_description
_atom_type_scat_dispersion_real
_atom_type_scat_dispersion_imag
_atom_type_scat_source
C C 0.0181 0.0091 'International Tables Vol C Tables 4.2.6.8 and 6.1.1.4'
H H 0.0000 0.0000 'International Tables Vol C Tables 4.2.6.8 and 6.1.1.4'
Li Li 0.0008 0.0003 'International Tables Vol C Tables 4.2.6.8 and 6.1.1.4'
B B 0.0090 0.0039 'International Tables Vol C Tables 4.2.6.8 and 6.1.1.4'
N N 0.0311 0.0180 'International Tables Vol C Tables 4.2.6.8 and 6.1.1.4'
F F 0.0727 0.0534 'International Tables Vol C Tables 4.2.6.8 and 6.1.1.4'

loop_
_geom_angle_atom_site_label_1
_geom_angle_atom_site_label_2
_geom_angle_atom_site_label_3
_geom_angle
F42 Li1 F22 114.2(4)
F42 Li1 F52 89.7(3)
F22 Li1 F52 88.3(3)
F42 Li1 N1 122.4(4)
F22 Li1 N1 115.0(4)
F52 Li1 N1 119.7(4)
C1 B1 C21 122.9(4)
C1 B1 C31 116.1(4)
C21 B1 C31 110.4(3)
C1 B1 B2 51.4(2)
C21 B1 B2 117.6(3)
C31 B1 B2 127.0(3)
C1 B1 H1 95.0(16)
C21 B1 H1 103.3(16)
C31 B1 H1 105.0(16)
B2 B1 H1 44.3(16)
C1 B2 C51 113.5(4)
C1 B2 C41 125.3(4)
C51 B2 C41 111.7(4)
C1 B2 B1 52.7(3)
C51 B2 B1 115.2(3)
C41 B2 B1 126.4(3)
C1 B2 H1 96.3(16)
C51 B2 H1 108.2(16)
C41 B2 H1 97.3(16)
B1 B2 H1 44.3(16)
C65 N1 C61 119.4(3)
C65 N1 Li1 109.3(3)
C61 N1 Li1 111.2(3)
C65 N1 H1A 106.(3)
C61 N1 H1A 100.(3)
Li1 N1 H1A 110.(4)
C2 C1 B2 122.9(4)
C2 C1 B1 118.7(4)
B2 C1 B1 75.9(3)
C2 C1 H1B 112.(3)
B2 C1 H1B 108.(3)
B1 C1 H1B 115.(3)
C3 C2 C1 111.2(3)
C3 C2 H2A 109.4
C1 C2 H2A 109.4
C3 C2 H2B 109.4
C1 C2 H2B 109.4
H2A C2 H2B 108.0
C11 C3 C2 114.8(4)
C11 C3 H3A 108.6
C2 C3 H3A 108.6
C11 C3 H3B 108.6
C2 C3 H3B 108.6
H3A C3 H3B 107.5
C16 C11 C12 118.4(4)
C16 C11 C3 121.4(4)
C12 C11 C3 120.2(4)
C11 C12 C13 121.1(5)
C11 C12 H12 119.4
C13 C12 H12 119.4
C14 C13 C12 120.3(5)
C14 C13 H13 119.9
C12 C13 H13 119.9
C15 C14 C13 119.3(5)
C15 C14 H14 120.3
C13 C14 H14 120.3
C14 C15 C16 120.3(5)
C14 C15 H15 119.8
C16 C15 H15 119.8
C11 C16 C15 120.5(4)
C11 C16 H16 119.8
C15 C16 H16 119.8
C22 C21 C26 113.3(4)
C22 C21 B1 121.1(4)
C26 C21 B1 125.2(4)
F22 C22 C21 119.2(4)
F22 C22 C23 115.8(4)
C21 C22 C23 125.0(4)
C22 F22 Li1 134.6(3)
F23 C23 C24 120.8(4)
F23 C23 C22 120.9(4)
C24 C23 C22 118.2(4)
F24 C24 C25 120.9(4)
F24 C24 C23 119.8(4)
C25 C24 C23 119.3(4)
F25 C25 C24 119.2(4)
F25 C25 C26 120.8(4)
C24 C25 C26 120.0(4)
F26 C26 C25 115.7(4)
F26 C26 C21 120.1(4)
C25 C26 C21 124.1(4)
C32 C31 C36 113.4(4)
C32 C31 B1 129.2(4)
C36 C31 B1 117.3(4)
F32 C32 C31 119.9(4)
F32 C32 C33 116.0(4)
C31 C32 C33 124.0(4)
F33 C33 C34 119.7(4)
F33 C33 C32 120.5(4)
C34 C33 C32 119.7(4)
F34 C34 C33 120.7(4)
F34 C34 C35 119.9(4)
C33 C34 C35 119.3(4)
F35 C35 C34 120.7(4)
F35 C35 C36 120.3(4)
C34 C35 C36 119.0(4)
F36 C36 C35 116.6(4)
F36 C36 C31 119.0(4)
C35 C36 C31 124.4(4)
C42 C41 C46 113.0(4)
C42 C41 B2 123.2(4)
C46 C41 B2 123.5(4)
F42 C42 C41 119.4(4)
F42 C42 C43 115.1(4)
C41 C42 C43 125.5(4)
C42 F42 Li1 160.9(3)
F43 C43 C44 120.7(4)
F43 C43 C42 120.6(4)
C44 C43 C42 118.6(4)
F44 C44 C43 120.6(4)
F44 C44 C45 120.1(4)
C43 C44 C45 119.3(4)
F45 C45 C44 119.3(4)
F45 C45 C46 120.6(4)
C44 C45 C46 120.1(4)
F46 C46 C45 116.1(4)
F46 C46 C41 120.5(4)
C45 C46 C41 123.4(4)
C52 C51 C56 112.2(4)
C52 C51 B2 128.1(4)
C56 C51 B2 119.5(4)
C53 C52 F52 115.5(4)
C53 C52 C51 125.8(4)
F52 C52 C51 118.7(3)
C52 F52 Li1 153.3(3)
F53 C53 C52 121.7(4)
F53 C53 C54 119.2(4)
C52 C53 C54 119.1(4)
F54 C54 C53 121.4(4)
F54 C54 C55 119.8(4)
C53 C54 C55 118.8(4)
F55 C55 C56 121.3(4)
F55 C55 C54 119.2(4)
C56 C55 C54 119.5(4)
F56 C56 C55 116.2(4)
F56 C56 C51 119.3(4)
C55 C56 C51 124.5(4)
C66 C61 C67 108.8(4)
C66 C61 N1 111.4(4)
C67 C61 N1 105.6(4)
C66 C61 C62 111.0(4)
C67 C61 C62 108.5(4)
N1 C61 C62 111.3(4)
C63 C62 C61 113.6(4)
C63 C62 H62A 108.8
C61 C62 H62A 108.8
C63 C62 H62B 108.8
C61 C62 H62B 108.8
H62A C62 H62B 107.7
C62 C63 C64 110.0(4)
C62 C63 H63A 109.7
C64 C63 H63A 109.7
C62 C63 H63B 109.7
C64 C63 H63B 109.7
H63A C63 H63B 108.2
C63 C64 C65 112.5(4)
C63 C64 H64A 109.1
C65 C64 H64A 109.1
C63 C64 H64B 109.1
C65 C64 H64B 109.1
H64A C64 H64B 107.8
N1 C65 C64 112.0(4)
N1 C65 C69 106.0(4)
C64 C65 C69 108.1(4)
N1 C65 C68 110.7(4)
C64 C65 C68 110.3(4)
C69 C65 C68 109.5(4)
C61 C66 H66A 109.5
C61 C66 H66B 109.5
H66A C66 H66B 109.5
C61 C66 H66C 109.5
H66A C66 H66C 109.5
H66B C66 H66C 109.5
C61 C67 H67A 109.5
C61 C67 H67B 109.5
H67A C67 H67B 109.5
C61 C67 H67C 109.5
H67A C67 H67C 109.5
H67B C67 H67C 109.5
C65 C68 H68A 109.5
C65 C68 H68B 109.5
H68A C68 H68B 109.5
C65 C68 H68C 109.5
H68A C68 H68C 109.5
H68B C68 H68C 109.5
C65 C69 H69A 109.5
C65 C69 H69B 109.5
H69A C69 H69B 109.5
C65 C69 H69C 109.5
H69A C69 H69C 109.5
H69B C69 H69C 109.5

loop_
_geom_bond_atom_site_label_1
_geom_bond_atom_site_label_2
_geom_bond_distance
Li1 F42 1.964(9)
Li1 F22 1.984(9)
Li1 F52 2.017(8)
Li1 N1 2.043(9)
B1 C1 1.599(7)
B1 C21 1.619(6)
B1 C31 1.619(6)
B1 B2 1.951(7)
B1 H1 1.36(4)
B2 C1 1.572(6)
B2 C51 1.619(6)
B2 C41 1.627(6)
B2 H1 1.36(4)
N1 C65 1.509(6)
N1 C61 1.519(6)
N1 H1A 0.98(7)
C1 C2 1.539(6)
C1 H1B 1.01(5)
C2 C3 1.520(6)
C2 H2A 0.99
C2 H2B 0.99
C3 C11 1.506(6)
C3 H3A 0.99
C3 H3B 0.99
C11 C16 1.385(7)
C11 C12 1.386(7)
C12 C13 1.389(7)
C12 H12 0.95
C13 C14 1.380(7)
C13 H13 0.95
C14 C15 1.378(7)
C14 H14 0.95
C15 C16 1.403(6)
C15 H15 0.95
C16 H16 0.95
C21 C22 1.381(6)
C21 C26 1.385(6)
C22 F22 1.375(5)
C22 C23 1.387(6)
C23 F23 1.336(5)
C23 C24 1.382(7)
C24 F24 1.336(5)
C24 C25 1.365(7)
C25 F25 1.350(5)
C25 C26 1.376(6)
C26 F26 1.350(5)
C31 C32 1.377(6)
C31 C36 1.392(6)
C32 F32 1.358(5)
C32 C33 1.392(6)
C33 F33 1.350(5)
C33 C34 1.357(6)
C34 F34 1.351(5)
C34 C35 1.378(7)
C35 F35 1.342(5)
C35 C36 1.382(6)
C36 F36 1.358(5)
C41 C42 1.380(6)
C41 C46 1.391(6)
C42 F42 1.376(5)
C42 C43 1.384(6)
C43 F43 1.342(5)
C43 C44 1.356(7)
C44 F44 1.343(5)
C44 C45 1.380(7)
C45 F45 1.345(5)
C45 C46 1.381(6)
C46 F46 1.343(5)
C51 C52 1.385(6)
C51 C56 1.400(6)
C52 C53 1.373(6)
C52 F52 1.378(5)
C53 F53 1.336(5)
C53 C54 1.377(6)
C54 F54 1.339(5)
C54 C55 1.381(6)
C55 F55 1.340(5)
C55 C56 1.378(6)
C56 F56 1.344(5)
C61 C66 1.512(7)
C61 C67 1.518(7)
C61 C62 1.544(7)
C62 C63 1.502(7)
C62 H62A 0.99
C62 H62B 0.99
C63 C64 1.519(7)
C63 H63A 0.99
C63 H63B 0.99
C64 C65 1.530(6)
C64 H64A 0.99
C64 H64B 0.99
C65 C69 1.531(6)
C65 C68 1.531(7)
C66 H66A 0.98
C66 H66B 0.98
C66 H66C 0.98
C67 H67A 0.98
C67 H67B 0.98
C67 H67C 0.98
C68 H68A 0.98
C68 H68B 0.98
C68 H68C 0.98
C69 H69A 0.98
C69 H69B 0.98
C69 H69C 0.98

loop_
_geom_hbond_atom_site_label_D
_geom_hbond_atom_site_label_H
_geom_hbond_atom_site_label_A
_geom_hbond_site_symmetry_A
_geom_hbond_distance_DH
_geom_hbond_distance_HA
_geom_hbond_distance_DA
_geom_hbond_angle_DHA
C64 H64B F55 2_656 0.99 2.61 3.322(5) 129.3
C66 H66A F42 . 0.98 2.49 3.254(5) 134.8
C66 H66C F34 2_757 0.98 2.60 3.451(6) 145.9
C69 H69A F52 . 0.98 2.43 3.337(5) 153.5
C69 H69A F53 . 0.98 2.62 3.388(5) 134.9
C69 H69B F26 2_656 0.98 2.47 3.351(5) 149.5

loop_
_geom_torsion_atom_site_label_1
_geom_torsion_atom_site_label_2
_geom_torsion_atom_site_label_3
_geom_torsion_atom_site_label_4
_geom_torsion
C51 B2 C1 C2 140.1(4)
C41 B2 C1 C2 -3.3(7)
B1 B2 C1 C2 -115.3(5)
C51 B2 C1 B1 -104.6(4)
C41 B2 C1 B1 112.0(5)
C21 B1 C1 C2 -138.9(4)
C31 B1 C1 C2 2.4(6)
B2 B1 C1 C2 120.1(4)
C21 B1 C1 B2 101.0(4)
C31 B1 C1 B2 -117.8(4)
B2 C1 C2 C3 -171.1(4)
B1 C1 C2 C3 97.5(5)
C1 C2 C3 C11 -166.1(4)
C2 C3 C11 C16 -54.3(6)
C2 C3 C11 C12 125.7(5)
C16 C11 C12 C13 -2.3(7)
C3 C11 C12 C13 177.6(4)
C11 C12 C13 C14 1.3(7)
C12 C13 C14 C15 0.6(7)
C13 C14 C15 C16 -1.4(7)
C12 C11 C16 C15 1.6(7)
C3 C11 C16 C15 -178.4(4)
C14 C15 C16 C11 0.3(7)
C1 B1 C21 C22 -149.3(4)
C31 B1 C21 C22 67.5(5)
B2 B1 C21 C22 -89.3(5)
C1 B1 C21 C26 38.2(6)
C31 B1 C21 C26 -105.0(5)
B2 B1 C21 C26 98.2(5)
C26 C21 C22 F22 180.0(3)
B1 C21 C22 F22 6.6(6)
C26 C21 C22 C23 0.9(6)
B1 C21 C22 C23 -172.4(4)
C21 C22 F22 Li1 77.5(6)
C23 C22 F22 Li1 -103.3(5)
F22 C22 C23 F23 1.3(6)
C21 C22 C23 F23 -179.6(4)
F22 C22 C23 C24 -178.0(4)
C21 C22 C23 C24 1.0(6)
F23 C23 C24 F24 -1.6(6)
C22 C23 C24 F24 177.7(4)
F23 C23 C24 C25 177.6(4)
C22 C23 C24 C25 -3.1(6)
F24 C24 C25 F25 0.0(6)
C23 C24 C25 F25 -179.2(4)
F24 C24 C25 C26 -177.7(4)
C23 C24 C25 C26 3.1(6)
F25 C25 C26 F26 -0.7(6)
C24 C25 C26 F26 176.9(4)
F25 C25 C26 C21 -178.7(4)
C24 C25 C26 C21 -1.1(7)
C22 C21 C26 F26 -178.9(4)
B1 C21 C26 F26 -5.8(6)
C22 C21 C26 C25 -0.9(6)
B1 C21 C26 C25 172.1(4)
C1 B1 C31 C32 98.1(5)
C21 B1 C31 C32 -116.0(5)
B2 B1 C31 C32 38.1(7)
C1 B1 C31 C36 -78.6(5)
C21 B1 C31 C36 67.2(5)
B2 B1 C31 C36 -138.6(4)
C36 C31 C32 F32 -175.5(4)
B1 C31 C32 F32 7.7(7)
C36 C31 C32 C33 3.6(6)
B1 C31 C32 C33 -173.3(4)
F32 C32 C33 F33 -1.7(6)
C31 C32 C33 F33 179.3(4)
F32 C32 C33 C34 177.5(4)
C31 C32 C33 C34 -1.6(7)
F33 C33 C34 F34 0.4(6)
C32 C33 C34 F34 -178.7(4)
F33 C33 C34 C35 178.0(4)
C32 C33 C34 C35 -1.2(7)
F34 C34 C35 F35 -1.0(6)
C33 C34 C35 F35 -178.6(4)
F34 C34 C35 C36 179.2(4)
C33 C34 C35 C36 1.6(7)
F35 C35 C36 F36 0.5(6)
C34 C35 C36 F36 -179.6(4)
F35 C35 C36 C31 -179.2(4)
C34 C35 C36 C31 0.7(7)
C32 C31 C36 F36 177.2(4)
B1 C31 C36 F36 -5.6(6)
C32 C31 C36 C35 -3.1(6)
B1 C31 C36 C35 174.1(4)
C1 B2 C41 C42 -133.4(5)
C51 B2 C41 C42 82.7(5)
B1 B2 C41 C42 -67.0(6)
C1 B2 C41 C46 52.5(6)
C51 B2 C41 C46 -91.4(5)
B1 B2 C41 C46 118.8(5)
C46 C41 C42 F42 174.4(3)
B2 C41 C42 F42 -0.3(6)
C46 C41 C42 C43 -4.4(6)
B2 C41 C42 C43 -179.1(4)
C41 C42 F42 Li1 -15.5(12)
C43 C42 F42 Li1 163.4(9)
F42 C42 C43 F43 1.9(6)
C41 C42 C43 F43 -179.3(4)
F42 C42 C43 C44 -176.4(4)
C41 C42 C43 C44 2.5(7)
F43 C43 C44 F44 2.7(7)
C42 C43 C44 F44 -179.0(4)
F43 C43 C44 C45 -178.1(4)
C42 C43 C44 C45 0.2(6)
F44 C44 C45 F45 -2.2(6)
C43 C44 C45 F45 178.6(4)
F44 C44 C45 C46 178.8(4)
C43 C44 C45 C46 -0.4(6)
F45 C45 C46 F46 -2.1(6)
C44 C45 C46 F46 176.9(4)
F45 C45 C46 C41 179.2(4)
C44 C45 C46 C41 -1.8(6)
C42 C41 C46 F46 -174.7(4)
B2 C41 C46 F46 0.0(6)
C42 C41 C46 C45 4.0(6)
B2 C41 C46 C45 178.7(4)
C1 B2 C51 C52 126.6(5)
C41 B2 C51 C52 -85.1(5)
B1 B2 C51 C52 68.3(6)
C1 B2 C51 C56 -57.5(5)
C41 B2 C51 C56 90.8(5)
B1 B2 C51 C56 -115.8(4)
C56 C51 C52 C53 -0.3(6)
B2 C51 C52 C53 175.8(4)
C56 C51 C52 F52 -179.9(3)
B2 C51 C52 F52 -3.7(6)
C53 C52 F52 Li1 -149.7(7)
C51 C52 F52 Li1 29.8(9)
F52 C52 C53 F53 2.5(6)
C51 C52 C53 F53 -177.1(4)
F52 C52 C53 C54 -178.5(4)
C51 C52 C53 C54 2.0(7)
F53 C53 C54 F54 -2.3(6)
C52 C53 C54 F54 178.6(4)
F53 C53 C54 C55 176.7(4)
C52 C53 C54 C55 -2.3(6)
F54 C54 C55 F55 1.3(6)
C53 C54 C55 F55 -177.8(4)
F54 C54 C55 C56 -179.7(4)
C53 C54 C55 C56 1.2(6)
F55 C55 C56 F56 0.0(6)
C54 C55 C56 F56 -179.0(4)
F55 C55 C56 C51 179.4(4)
C54 C55 C56 C51 0.5(7)
C52 C51 C56 F56 178.5(4)
B2 C51 C56 F56 2.0(6)
C52 C51 C56 C55 -0.9(6)
B2 C51 C56 C55 -177.4(4)
C65 N1 C61 C66 -86.1(5)
Li1 N1 C61 C66 42.6(5)
C65 N1 C61 C67 155.9(4)
Li1 N1 C61 C67 -75.4(5)
C65 N1 C61 C62 38.4(6)
Li1 N1 C61 C62 167.1(4)
C66 C61 C62 C63 77.8(5)
C67 C61 C62 C63 -162.7(4)
N1 C61 C62 C63 -46.9(6)
C61 C62 C63 C64 58.1(6)
C62 C63 C64 C65 -58.9(6)
C61 N1 C65 C64 -39.8(5)
Li1 N1 C65 C64 -169.4(4)
C61 N1 C65 C69 -157.6(4)
Li1 N1 C65 C69 72.9(4)
C61 N1 C65 C68 83.8(5)
Li1 N1 C65 C68 -45.8(5)
C63 C64 C65 N1 48.9(6)
C63 C64 C65 C69 165.3(4)
C63 C64 C65 C68 -74.9(5)
